data_7152172
loop_
_publ_author_name
'Jang, Yeong-Jiunn'
'Syu, Siang-en'
'Chen, Yu-Jhang'
'Yang, Mei-Chun'
'Lin, Wenwei'

_publ_section_title
;
 Syntheses of furo[3,4-c]coumarins and related furyl coumarin derivatives
 via intramolecular Wittig reactions.
;
_journal_issue 4
_journal_name_full 'Organic &amp; biomolecular chemistry'
_journal_page_first 843
_journal_page_last 847
_journal_paper_doi 10.1039/c1ob06571h
_journal_volume 10
_journal_year 2012
_chemical_formula_moiety 'C24 H15 Br O4'
_chemical_formula_sum 'C24 H15 Br O4'
_chemical_formula_weight 447.27
_chemical_name_systematic
;
?
;
_space_group_IT_number 14
_symmetry_cell_setting monoclinic
_symmetry_space_group_name_Hall '-P 2ybc'
_symmetry_space_group_name_H-M 'P 1 21/c 1'
_atom_sites_solution_hydrogens geom
_atom_sites_solution_primary direct
_atom_sites_solution_secondary difmap
_audit_creation_method SHELXL-97
_cell_angle_alpha 90.00
_cell_angle_beta 106.778(3)
_cell_angle_gamma 90.00
_cell_formula_units_Z 4
_cell_length_a 13.9784(17)
_cell_length_b 6.7384(8)
_cell_length_c 20.781(3)
_cell_measurement_reflns_used 0
_cell_measurement_temperature 200(2)
_cell_measurement_theta_max 0
_cell_measurement_theta_min 0
_cell_volume 1874.1(4)
_computing_molecular_graphics 'Ortep-3 for Windows (Farrugia, 1997)'
_computing_publication_material 'WinGX publication routines (Farrugia, 1999)'
_computing_structure_refinement 'SHELXL-97 (Sheldrick, 1997)'
_computing_structure_solution 'SHELXS-97 (Sheldrick, 1997)'
_diffrn_ambient_temperature 200(2)
_diffrn_measured_fraction_theta_full 0.998
_diffrn_measured_fraction_theta_max 0.998
_diffrn_radiation_monochromator graphite
_diffrn_radiation_source 'fine-focus sealed tube'
_diffrn_radiation_type MoK\a
_diffrn_radiation_wavelength 0.71073
_diffrn_reflns_av_R_equivalents 0.0552
_diffrn_reflns_av_sigmaI/netI 0.0725
_diffrn_reflns_limit_h_max 16
_diffrn_reflns_limit_h_min -16
_diffrn_reflns_limit_k_max 6
_diffrn_reflns_limit_k_min -8
_diffrn_reflns_limit_l_max 24
_diffrn_reflns_limit_l_min -23
_diffrn_reflns_number 12265
_diffrn_reflns_theta_full 25.04
_diffrn_reflns_theta_max 25.04
_diffrn_reflns_theta_min 2.05
_exptl_absorpt_coefficient_mu 2.223
_exptl_absorpt_correction_T_max 0.9363
_exptl_absorpt_correction_T_min 0.3691
_exptl_absorpt_correction_type multi-scan
_exptl_crystal_colour colorless
_exptl_crystal_density_diffrn 1.585
_exptl_crystal_density_method 'not measured'
_exptl_crystal_description prism
_exptl_crystal_F_000 904
_exptl_crystal_size_max 0.56
_exptl_crystal_size_mid 0.14
_exptl_crystal_size_min 0.03
_refine_diff_density_max 0.404
_refine_diff_density_min -0.356
_refine_diff_density_rms 0.067
_refine_ls_extinction_method none
_refine_ls_goodness_of_fit_ref 0.984
_refine_ls_hydrogen_treatment constr
_refine_ls_matrix_type full
_refine_ls_number_parameters 262
_refine_ls_number_reflns 3304
_refine_ls_number_restraints 0
_refine_ls_restrained_S_all 0.984
_refine_ls_R_factor_all 0.0936
_refine_ls_R_factor_gt 0.0420
_refine_ls_shift/su_max 0.000
_refine_ls_shift/su_mean 0.000
_refine_ls_structure_factor_coef Fsqd
_refine_ls_weighting_details 'calc w=1/[\s^2^(Fo^2^)+(0.0389P)^2^+0.0000P] where P=(Fo^2^+2Fc^2^)/3'
_refine_ls_weighting_scheme calc
_refine_ls_wR_factor_gt 0.0757
_refine_ls_wR_factor_ref 0.0899
_reflns_number_gt 2025
_reflns_number_total 3304
_reflns_threshold_expression >2sigma(I)
_cod_data_source_file c1ob06571h.txt
_cod_data_source_block a11737
_cod_original_sg_symbol_H-M 'P 21/c'
_cod_database_code 7152172

loop_
_symmetry_equiv_pos_as_xyz
'x, y, z'
'-x, y+1/2, -z+1/2'
'-x, -y, -z'
'x, -y-1/2, z-1/2'

loop_
_atom_site_label
_atom_site_type_symbol
_atom_site_fract_x
_atom_site_fract_y
_atom_site_fract_z
_atom_site_U_iso_or_equiv
_atom_site_adp_type
_atom_site_occupancy
_atom_site_symmetry_multiplicity
_atom_site_calc_flag
_atom_site_refinement_flags
C1 C 0.2340(2) 0.6942(5) 0.07883(17) 0.0291(8) Uani 1 1 d .
C2 C 0.3034(3) 0.6882(5) 0.04309(17) 0.0320(9) Uani 1 1 d .
H2 H 0.2818 0.6890 -0.0047 0.038 Uiso 1 1 calc R
C3 C 0.4035(2) 0.6810(5) 0.07651(16) 0.0287(8) Uani 1 1 d .
H3 H 0.4514 0.6779 0.0521 0.034 Uiso 1 1 calc R
C4 C 0.4340(2) 0.6784(5) 0.14596(16) 0.0250(8) Uani 1 1 d .
C5 C 0.3662(2) 0.6837(5) 0.18311(15) 0.0224(8) Uani 1 1 d .
C6 C 0.2648(2) 0.6917(5) 0.14852(16) 0.0275(8) Uani 1 1 d .
H6 H 0.2166 0.6956 0.1727 0.033 Uiso 1 1 calc R
C7 C 0.4077(2) 0.6815(5) 0.25599(16) 0.0231(8) Uani 1 1 d .
C8 C 0.5141(2) 0.6816(4) 0.28524(15) 0.0205(7) Uani 1 1 d .
C9 C 0.5822(2) 0.6760(5) 0.24408(17) 0.0250(8) Uani 1 1 d .
C10 C 0.5322(2) 0.6892(5) 0.35430(16) 0.0242(8) Uani 1 1 d .
C11 C 0.6166(2) 0.6869(5) 0.41493(16) 0.0264(8) Uani 1 1 d .
C12 C 0.7146(2) 0.6986(5) 0.41290(17) 0.0326(9) Uani 1 1 d .
H12 H 0.7287 0.7102 0.3710 0.039 Uiso 1 1 calc R
C13 C 0.7926(3) 0.6933(5) 0.4725(2) 0.0411(10) Uani 1 1 d .
H13 H 0.8598 0.7011 0.4711 0.049 Uiso 1 1 calc R
C14 C 0.7730(3) 0.6770(5) 0.5334(2) 0.0475(11) Uani 1 1 d .
H14 H 0.8265 0.6719 0.5738 0.057 Uiso 1 1 calc R
C15 C 0.6756(3) 0.6680(5) 0.53572(18) 0.0439(10) Uani 1 1 d .
H15 H 0.6620 0.6589 0.5778 0.053 Uiso 1 1 calc R
C16 C 0.5983(3) 0.6722(5) 0.47749(16) 0.0342(9) Uani 1 1 d .
H16 H 0.5314 0.6652 0.4796 0.041 Uiso 1 1 calc R
C17 C 0.3655(2) 0.6904(5) 0.30708(15) 0.0246(8) Uani 1 1 d .
C18 C 0.2651(2) 0.6959(5) 0.31405(15) 0.0247(8) Uani 1 1 d .
C19 C 0.1957(2) 0.5490(5) 0.28633(16) 0.0327(9) Uani 1 1 d .
H19 H 0.2139 0.4443 0.2616 0.039 Uiso 1 1 calc R
C20 C 0.1008(2) 0.5518(5) 0.29399(16) 0.0320(9) Uani 1 1 d .
H20 H 0.0537 0.4523 0.2735 0.038 Uiso 1 1 calc R
C21 C 0.0751(2) 0.6989(6) 0.33126(16) 0.0304(9) Uani 1 1 d .
C22 C 0.1430(3) 0.8468(5) 0.35925(16) 0.0358(10) Uani 1 1 d .
H22 H 0.1244 0.9500 0.3844 0.043 Uiso 1 1 calc R
C23 C 0.2370(2) 0.8455(5) 0.35102(16) 0.0328(9) Uani 1 1 d .
H23 H 0.2831 0.9475 0.3707 0.039 Uiso 1 1 calc R
C24 C -0.0856(2) 0.5593(7) 0.3189(2) 0.0581(12) Uani 1 1 d .
H24A H -0.1474 0.5874 0.3305 0.087 Uiso 1 1 calc R
H24B H -0.0570 0.4340 0.3397 0.087 Uiso 1 1 calc R
H24C H -0.1003 0.5490 0.2700 0.087 Uiso 1 1 calc R
O1 O 0.53682(15) 0.6739(3) 0.17539(10) 0.0280(6) Uani 1 1 d .
O2 O 0.67161(16) 0.6737(3) 0.26110(11) 0.0339(6) Uani 1 1 d .
O3 O 0.44170(15) 0.6947(3) 0.36673(10) 0.0261(5) Uani 1 1 d .
O4 O -0.01623(17) 0.7151(4) 0.34283(12) 0.0451(7) Uani 1 1 d .
Br1 Br 0.09670(3) 0.69755(6) 0.033008(19) 0.04875(17) Uani 1 1 d .

loop_
_atom_site_aniso_label
_atom_site_aniso_U_11
_atom_site_aniso_U_22
_atom_site_aniso_U_33
_atom_site_aniso_U_23
_atom_site_aniso_U_13
_atom_site_aniso_U_12
C1 0.033(2) 0.021(2) 0.028(2) -0.0021(17) 0.0012(17) -0.0014(17)
C2 0.049(2) 0.028(2) 0.0169(19) 0.0006(17) 0.0057(18) -0.0021(19)
C3 0.036(2) 0.027(2) 0.023(2) 0.0012(17) 0.0085(17) -0.0064(18)
C4 0.029(2) 0.020(2) 0.025(2) 0.0004(17) 0.0061(17) 0.0004(17)
C5 0.026(2) 0.020(2) 0.0201(19) 0.0000(16) 0.0053(16) 0.0004(16)
C6 0.030(2) 0.029(2) 0.023(2) -0.0009(17) 0.0065(17) -0.0010(17)
C7 0.0239(19) 0.021(2) 0.024(2) 0.0002(16) 0.0063(16) 0.0003(16)
C8 0.0206(18) 0.0185(19) 0.0214(19) 0.0005(16) 0.0044(15) -0.0021(16)
C9 0.028(2) 0.019(2) 0.028(2) -0.0017(16) 0.0085(17) -0.0034(17)
C10 0.0231(19) 0.021(2) 0.029(2) 0.0004(17) 0.0090(16) 0.0004(16)
C11 0.029(2) 0.022(2) 0.024(2) -0.0011(17) 0.0011(16) 0.0026(17)
C12 0.031(2) 0.030(2) 0.034(2) 0.0004(18) 0.0029(18) 0.0033(18)
C13 0.034(2) 0.030(2) 0.048(3) -0.003(2) -0.006(2) -0.0020(19)
C14 0.055(3) 0.038(3) 0.032(3) 0.000(2) -0.015(2) 0.004(2)
C15 0.056(3) 0.041(3) 0.027(2) -0.0010(19) 0.001(2) -0.003(2)
C16 0.041(2) 0.033(2) 0.026(2) -0.0012(18) 0.0054(18) -0.0018(18)
C17 0.0230(19) 0.029(2) 0.0190(19) 0.0015(17) 0.0007(16) 0.0014(17)
C18 0.0235(19) 0.034(2) 0.0179(18) -0.0009(18) 0.0075(15) 0.0005(18)
C19 0.034(2) 0.035(2) 0.032(2) -0.0052(18) 0.0140(17) 0.0019(18)
C20 0.022(2) 0.042(3) 0.031(2) -0.0037(19) 0.0063(17) -0.0085(17)
C21 0.021(2) 0.048(2) 0.023(2) 0.003(2) 0.0082(16) 0.005(2)
C22 0.036(2) 0.044(3) 0.030(2) -0.0115(18) 0.0135(18) 0.0062(19)
C23 0.032(2) 0.041(3) 0.026(2) -0.0067(18) 0.0088(17) -0.0022(18)
C24 0.029(2) 0.085(4) 0.065(3) -0.006(3) 0.021(2) -0.007(2)
O1 0.0257(13) 0.0388(16) 0.0202(13) 0.0016(11) 0.0079(11) -0.0014(11)
O2 0.0224(14) 0.0470(18) 0.0330(15) 0.0014(12) 0.0093(11) -0.0016(12)
O3 0.0256(13) 0.0326(14) 0.0196(13) -0.0005(11) 0.0057(11) 0.0015(11)
O4 0.0281(15) 0.067(2) 0.0428(16) -0.0060(14) 0.0147(13) 0.0023(13)
Br1 0.0365(3) 0.0621(3) 0.0370(3) -0.0048(2) -0.00630(18) -0.0001(2)

loop_
_atom_type_symbol
_atom_type_description
_atom_type_scat_dispersion_real
_atom_type_scat_dispersion_imag
_atom_type_scat_source
C C 0.0033 0.0016 'International Tables Vol C Tables 4.2.6.8 and 6.1.1.4'
H H 0.0000 0.0000 'International Tables Vol C Tables 4.2.6.8 and 6.1.1.4'
O O 0.0106 0.0060 'International Tables Vol C Tables 4.2.6.8 and 6.1.1.4'
Br Br -0.2901 2.4595 'International Tables Vol C Tables 4.2.6.8 and 6.1.1.4'

loop_
_geom_angle_atom_site_label_1
_geom_angle_atom_site_label_2
_geom_angle_atom_site_label_3
_geom_angle
C2 C1 C6 120.4(3)
C2 C1 Br1 120.0(3)
C6 C1 Br1 119.6(3)
C3 C2 C1 120.0(3)
C3 C2 H2 120.0
C1 C2 H2 120.0
C2 C3 C4 119.5(3)
C2 C3 H3 120.3
C4 C3 H3 120.3
C3 C4 C5 121.8(3)
C3 C4 O1 115.3(3)
C5 C4 O1 122.8(3)
C4 C5 C6 118.1(3)
C4 C5 C7 116.6(3)
C6 C5 C7 125.3(3)
C1 C6 C5 120.2(3)
C1 C6 H6 119.9
C5 C6 H6 119.9
C17 C7 C8 107.5(3)
C17 C7 C5 132.8(3)
C8 C7 C5 119.6(3)
C10 C8 C7 107.2(3)
C10 C8 C9 131.0(3)
C7 C8 C9 121.7(3)
O2 C9 O1 115.7(3)
O2 C9 C8 129.2(3)
O1 C9 C8 115.1(3)
O3 C10 C8 107.2(3)
O3 C10 C11 113.6(3)
C8 C10 C11 139.1(3)
C12 C11 C16 118.7(3)
C12 C11 C10 122.3(3)
C16 C11 C10 119.0(3)
C11 C12 C13 119.8(3)
C11 C12 H12 120.1
C13 C12 H12 120.1
C14 C13 C12 120.5(4)
C14 C13 H13 119.7
C12 C13 H13 119.7
C15 C14 C13 119.9(3)
C15 C14 H14 120.1
C13 C14 H14 120.1
C14 C15 C16 120.2(4)
C14 C15 H15 119.9
C16 C15 H15 119.9
C15 C16 C11 120.8(3)
C15 C16 H16 119.6
C11 C16 H16 119.6
C7 C17 O3 107.8(3)
C7 C17 C18 136.9(3)
O3 C17 C18 115.3(3)
C19 C18 C23 118.1(3)
C19 C18 C17 121.3(3)
C23 C18 C17 120.6(3)
C20 C19 C18 121.4(3)
C20 C19 H19 119.3
C18 C19 H19 119.3
C21 C20 C19 119.5(3)
C21 C20 H20 120.2
C19 C20 H20 120.2
O4 C21 C20 124.5(3)
O4 C21 C22 115.4(3)
C20 C21 C22 120.0(3)
C23 C22 C21 120.5(3)
C23 C22 H22 119.7
C21 C22 H22 119.7
C22 C23 C18 120.4(3)
C22 C23 H23 119.8
C18 C23 H23 119.8
O4 C24 H24A 109.5
O4 C24 H24B 109.5
H24A C24 H24B 109.5
O4 C24 H24C 109.5
H24A C24 H24C 109.5
H24B C24 H24C 109.5
C9 O1 C4 124.1(2)
C10 O3 C17 110.3(2)
C21 O4 C24 117.2(3)

loop_
_geom_bond_atom_site_label_1
_geom_bond_atom_site_label_2
_geom_bond_distance
C1 C2 1.383(4)
C1 C6 1.387(4)
C1 Br1 1.880(3)
C2 C3 1.371(4)
C2 H2 0.9500
C3 C4 1.382(4)
C3 H3 0.9500
C4 C5 1.385(4)
C4 O1 1.391(4)
C5 C6 1.393(4)
C5 C7 1.457(4)
C6 H6 0.9500
C7 C17 1.357(4)
C7 C8 1.435(4)
C8 C10 1.385(4)
C8 C9 1.453(4)
C9 O2 1.196(3)
C9 O1 1.385(4)
C10 O3 1.363(3)
C10 C11 1.457(4)
C11 C12 1.385(4)
C11 C16 1.399(4)
C12 C13 1.395(5)
C12 H12 0.9500
C13 C14 1.373(5)
C13 H13 0.9500
C14 C15 1.377(5)
C14 H14 0.9500
C15 C16 1.371(5)
C15 H15 0.9500
C16 H16 0.9500
C17 O3 1.382(3)
C17 C18 1.452(4)
C18 C19 1.389(4)
C18 C23 1.391(4)
C19 C20 1.381(4)
C19 H19 0.9500
C20 C21 1.368(4)
C20 H20 0.9500
C21 O4 1.371(4)
C21 C22 1.383(4)
C22 C23 1.373(4)
C22 H22 0.9500
C23 H23 0.9500
C24 O4 1.418(4)
C24 H24A 0.9800
C24 H24B 0.9800
C24 H24C 0.9800
